data_7025846
loop_
_publ_author_name
'Clark, Lawrence'
'Deacon, Glen B.'
'Forsyth, Craig M.'
'Junk, Peter C.'
'Mountford, Philip'
'Townley, Josh P.'

_publ_section_title
;
 Low-coordinate rare-earth complexes of the asymmetric
 2,4-di-tert-butylphenolate ligand prepared by redox
 transmetallation/protolysis reactions, and their reactivity towards
 ring-opening polymerisation.
;
_journal_issue 29
_journal_name_full 'Dalton transactions (Cambridge, England : 2003)'
_journal_page_first 6693
_journal_page_last 6704
_journal_paper_doi 10.1039/c0dt00023j
_journal_volume 39
_journal_year 2010
_chemical_formula_moiety 'C54 H87 O6 Pr'
_chemical_formula_sum 'C54 H87 O6 Pr'
_chemical_formula_weight 973.15
_chemical_name_systematic
;
?
;
_space_group_IT_number 14
_symmetry_cell_setting monoclinic
_symmetry_space_group_name_Hall '-P 2ybc'
_symmetry_space_group_name_H-M 'P 1 21/c 1'
_atom_sites_solution_hydrogens geom
_atom_sites_solution_primary direct
_atom_sites_solution_secondary difmap
_audit_creation_method SHELXL-97
_cell_angle_alpha 90.00
_cell_angle_beta 93.19(3)
_cell_angle_gamma 90.00
_cell_formula_units_Z 8
_cell_length_a 19.575(4)
_cell_length_b 28.185(6)
_cell_length_c 19.489(4)
_cell_measurement_reflns_used 4377
_cell_measurement_temperature 123(2)
_cell_measurement_theta_max 30.1
_cell_measurement_theta_min 2.23
_cell_volume 10736(4)
_computing_cell_refinement DENZO-SMN
_computing_data_collection COLLECT
_computing_data_reduction 'DENZO-SMN and Scalepack'
_computing_molecular_graphics X-Seed
_computing_publication_material CIFTAB
_computing_structure_refinement 'SHELXL-97 (Sheldrick, 1997)'
_computing_structure_solution 'SHELXS-97 (Sheldrick, 1990)'
_diffrn_ambient_temperature 123(2)
_diffrn_measured_fraction_theta_full 0.995
_diffrn_measured_fraction_theta_max 0.995
_diffrn_measurement_device_type 'Nonius KAPPA CCD'
_diffrn_measurement_method 'thin slice phi and omeg scans'
_diffrn_radiation_monochromator graphite
_diffrn_radiation_source 'fine-focus sealed tube'
_diffrn_radiation_type MoK\a
_diffrn_radiation_wavelength 0.71073
_diffrn_reflns_av_R_equivalents 0.1339
_diffrn_reflns_av_sigmaI/netI 0.1042
_diffrn_reflns_limit_h_max 25
_diffrn_reflns_limit_h_min -25
_diffrn_reflns_limit_k_max 36
_diffrn_reflns_limit_k_min -36
_diffrn_reflns_limit_l_max 25
_diffrn_reflns_limit_l_min -24
_diffrn_reflns_number 112224
_diffrn_reflns_theta_full 27.50
_diffrn_reflns_theta_max 27.50
_diffrn_reflns_theta_min 1.27
_diffrn_standards_number 0
_exptl_absorpt_coefficient_mu 0.952
_exptl_absorpt_correction_T_max 0.95
_exptl_absorpt_correction_T_min 0.87
_exptl_absorpt_correction_type multi-scan
_exptl_absorpt_process_details SORTAV
_exptl_crystal_colour green
_exptl_crystal_density_diffrn 1.204
_exptl_crystal_density_method 'not measured'
_exptl_crystal_description block
_exptl_crystal_F_000 4144
_exptl_crystal_size_max 0.08
_exptl_crystal_size_mid 0.05
_exptl_crystal_size_min 0.05
_refine_diff_density_max 2.616
_refine_diff_density_min -0.903
_refine_diff_density_rms 0.142
_refine_ls_extinction_method none
_refine_ls_goodness_of_fit_ref 1.103
_refine_ls_hydrogen_treatment constr
_refine_ls_matrix_type full
_refine_ls_number_parameters 1175
_refine_ls_number_reflns 24565
_refine_ls_number_restraints 0
_refine_ls_restrained_S_all 1.103
_refine_ls_R_factor_all 0.1141
_refine_ls_R_factor_gt 0.0597
_refine_ls_shift/su_max 0.002
_refine_ls_shift/su_mean 0.000
_refine_ls_structure_factor_coef Fsqd
_refine_ls_weighting_details
; calc
[0.00000+1.00000exp(0.60(sin\q/\l)^2^)]/
[\s^2^(Fo^2^)+0.0000+0.0000*P+(0.0805P)^2^+0.0000sin\q/\l]
where P = 0.33330Fo^2^ + 0.66670Fc^2^
;
_refine_ls_weighting_scheme calc
_refine_ls_wR_factor_gt 0.1365
_refine_ls_wR_factor_ref 0.1636
_reflns_number_gt 15392
_reflns_number_total 24565
_reflns_threshold_expression >2sigma(I)
_cod_data_source_file c0dt00023j.txt
_cod_data_source_block josh02
_cod_original_sg_symbol_H-M 'P 21/c'
_cod_database_code 7025846

loop_
_symmetry_equiv_pos_as_xyz
'x, y, z'
'-x, y+1/2, -z+1/2'
'-x, -y, -z'
'x, -y-1/2, z-1/2'

loop_
_atom_site_label
_atom_site_type_symbol
_atom_site_fract_x
_atom_site_fract_y
_atom_site_fract_z
_atom_site_U_iso_or_equiv
_atom_site_adp_type
_atom_site_occupancy
_atom_site_symmetry_multiplicity
_atom_site_calc_flag
_atom_site_refinement_flags
_atom_site_disorder_assembly
_atom_site_disorder_group
Pr1 Pr 0.275016(14) 0.328760(9) 0.976778(13) 0.02173(8) Uani 1 1 d . . .
Pr2 Pr 0.246352(13) 0.581300(8) 0.478194(13) 0.01921(8) Uani 1 1 d . B .
O1 O 0.33407(17) 0.27510(11) 0.92200(16) 0.0289(8) Uani 1 1 d . . .
O2 O 0.25476(19) 0.40561(13) 0.96544(18) 0.0360(9) Uani 1 1 d . . .
O3 O 0.18856(17) 0.29043(12) 1.02086(16) 0.0307(8) Uani 1 1 d . . .
O4 O 0.32372(18) 0.31584(12) 1.09943(16) 0.0315(8) Uani 1 1 d . . .
O5 O 0.39901(17) 0.36269(12) 0.98490(18) 0.0313(8) Uani 1 1 d . . .
O6 O 0.20910(19) 0.32478(12) 0.86168(17) 0.0355(9) Uani 1 1 d . . .
O7 O 0.18486(16) 0.53390(11) 0.40759(16) 0.0266(8) Uani 1 1 d . . .
O8 O 0.23647(17) 0.65651(11) 0.50823(17) 0.0265(8) Uani 1 1 d . . .
O9 O 0.29981(16) 0.54077(11) 0.56421(16) 0.0267(8) Uani 1 1 d . . .
O10 O 0.13928(17) 0.57137(11) 0.54286(17) 0.0291(8) Uani 1 1 d . . .
O11 O 0.36779(17) 0.57441(11) 0.43793(18) 0.0305(8) Uani 1 1 d . . .
O12 O 0.25493(19) 0.62347(11) 0.36195(18) 0.0344(9) Uani 1 1 d . . .
C1 C 0.3786(2) 0.26732(17) 0.8731(2) 0.0246(11) Uani 1 1 d . . .
C2 C 0.4130(2) 0.22358(16) 0.8671(2) 0.0214(10) Uani 1 1 d . . .
C3 C 0.4601(2) 0.22000(16) 0.8156(2) 0.0229(10) Uani 1 1 d . . .
H3 H 0.4846 0.1911 0.8121 0.028 Uiso 1 1 calc R . .
C4 C 0.4731(3) 0.25592(18) 0.7695(2) 0.0275(11) Uani 1 1 d . . .
C5 C 0.4374(3) 0.29770(18) 0.7751(3) 0.0352(13) Uani 1 1 d . . .
H5 H 0.4446 0.3230 0.7441 0.042 Uiso 1 1 calc R . .
C6 C 0.3909(3) 0.30324(17) 0.8258(2) 0.0310(12) Uani 1 1 d . . .
H6 H 0.3667 0.3323 0.8285 0.037 Uiso 1 1 calc R . .
C7 C 0.3980(3) 0.18272(16) 0.9154(2) 0.0233(11) Uani 1 1 d . . .
C8 C 0.4172(3) 0.19616(17) 0.9903(2) 0.0305(12) Uani 1 1 d . . .
H8A H 0.4067 0.1696 1.0205 0.046 Uiso 1 1 calc R . .
H8B H 0.3909 0.2241 1.0030 0.046 Uiso 1 1 calc R . .
H8C H 0.4662 0.2033 0.9954 0.046 Uiso 1 1 calc R . .
C9 C 0.3224(3) 0.16917(17) 0.9074(3) 0.0286(11) Uani 1 1 d . . .
H9A H 0.3113 0.1590 0.8600 0.043 Uiso 1 1 calc R . .
H9B H 0.2943 0.1967 0.9180 0.043 Uiso 1 1 calc R . .
H9C H 0.3132 0.1432 0.9389 0.043 Uiso 1 1 calc R . .
C10 C 0.4398(3) 0.13815(16) 0.8999(3) 0.0325(12) Uani 1 1 d . . .
H10E H 0.4306 0.1289 0.8518 0.049 Uiso 1 1 calc R . .
H10F H 0.4267 0.1122 0.9300 0.049 Uiso 1 1 calc R . .
H10G H 0.4887 0.1449 0.9081 0.049 Uiso 1 1 calc R . .
C11 C 0.5264(3) 0.2513(2) 0.7144(2) 0.0335(13) Uani 1 1 d . . .
C12 C 0.5582(3) 0.2013(2) 0.7121(3) 0.0416(14) Uani 1 1 d . . .
H12A H 0.5915 0.2003 0.6764 0.062 Uiso 1 1 calc R . .
H12B H 0.5221 0.1779 0.7017 0.062 Uiso 1 1 calc R . .
H12C H 0.5813 0.1940 0.7568 0.062 Uiso 1 1 calc R . .
C13 C 0.4936(3) 0.2624(2) 0.6436(3) 0.0398(14) Uani 1 1 d . . .
H13A H 0.5270 0.2572 0.6087 0.060 Uiso 1 1 calc R . .
H13B H 0.4787 0.2956 0.6422 0.060 Uiso 1 1 calc R . .
H13C H 0.4540 0.2416 0.6343 0.060 Uiso 1 1 calc R . .
C14 C 0.5850(3) 0.2870(2) 0.7299(3) 0.0486(16) Uani 1 1 d . . .
H14A H 0.6074 0.2799 0.7749 0.073 Uiso 1 1 calc R . .
H14B H 0.5663 0.3193 0.7302 0.073 Uiso 1 1 calc R . .
H14C H 0.6184 0.2846 0.6945 0.073 Uiso 1 1 calc R . .
C15 C 0.2557(2) 0.44881(16) 0.9368(3) 0.0261(11) Uani 1 1 d . . .
C16 C 0.2334(3) 0.49035(18) 0.9724(2) 0.0294(12) Uani 1 1 d . . .
C17 C 0.2373(3) 0.53336(17) 0.9384(3) 0.0297(12) Uani 1 1 d . . .
H17 H 0.2219 0.5609 0.9611 0.036 Uiso 1 1 calc R . .
C18 C 0.2624(3) 0.53925(18) 0.8729(3) 0.0283(11) Uani 1 1 d . . .
C19 C 0.2843(2) 0.49843(17) 0.8403(3) 0.0275(11) Uani 1 1 d . . .
H19 H 0.3024 0.5006 0.7962 0.033 Uiso 1 1 calc R . .
C20 C 0.2800(3) 0.45528(18) 0.8716(2) 0.0294(12) Uani 1 1 d . . .
H20 H 0.2944 0.4281 0.8475 0.035 Uiso 1 1 calc R . .
C21 C 0.2078(3) 0.48692(18) 1.0453(3) 0.0382(14) Uani 1 1 d . . .
C22 C 0.1431(3) 0.4554(2) 1.0438(3) 0.0522(17) Uani 1 1 d . . .
H22A H 0.1530 0.4247 1.0229 0.078 Uiso 1 1 calc R . .
H22B H 0.1059 0.4711 1.0168 0.078 Uiso 1 1 calc R . .
H22C H 0.1293 0.4504 1.0908 0.078 Uiso 1 1 calc R . .
C23 C 0.2636(3) 0.4657(2) 1.0938(3) 0.0532(18) Uani 1 1 d . . .
H23A H 0.2461 0.4619 1.1396 0.080 Uiso 1 1 calc R . .
H23B H 0.3033 0.4870 1.0966 0.080 Uiso 1 1 calc R . .
H23C H 0.2772 0.4347 1.0764 0.080 Uiso 1 1 calc R . .
C24 C 0.1881(4) 0.53545(19) 1.0741(3) 0.0537(19) Uani 1 1 d . . .
H24A H 0.1728 0.5315 1.1208 0.081 Uiso 1 1 calc R . .
H24B H 0.1509 0.5492 1.0447 0.081 Uiso 1 1 calc R . .
H24C H 0.2279 0.5566 1.0751 0.081 Uiso 1 1 calc R . .
C25 C 0.2651(3) 0.58873(18) 0.8398(3) 0.0323(12) Uani 1 1 d . . .
C26 C 0.3003(4) 0.6233(2) 0.8906(4) 0.064(2) Uani 1 1 d . . .
H26A H 0.3463 0.6116 0.9040 0.096 Uiso 1 1 calc R . .
H26B H 0.2735 0.6259 0.9314 0.096 Uiso 1 1 calc R . .
H26C H 0.3036 0.6545 0.8690 0.096 Uiso 1 1 calc R . .
C27 C 0.1911(3) 0.60584(19) 0.8230(3) 0.0450(15) Uani 1 1 d . . .
H27A H 0.1919 0.6376 0.8027 0.067 Uiso 1 1 calc R . .
H27B H 0.1663 0.6069 0.8654 0.067 Uiso 1 1 calc R . .
H27C H 0.1680 0.5839 0.7904 0.067 Uiso 1 1 calc R . .
C28 C 0.3013(3) 0.5886(2) 0.7731(3) 0.0533(18) Uani 1 1 d . . .
H28A H 0.3485 0.5777 0.7818 0.080 Uiso 1 1 calc R . .
H28B H 0.3015 0.6208 0.7542 0.080 Uiso 1 1 calc R . .
H28C H 0.2773 0.5673 0.7402 0.080 Uiso 1 1 calc R . .
C29 C 0.1381(2) 0.28517(18) 1.0661(2) 0.0257(11) Uani 1 1 d . . .
C30 C 0.1024(2) 0.24191(16) 1.0727(2) 0.0237(10) Uani 1 1 d . . .
C31 C 0.0515(2) 0.24138(17) 1.1207(2) 0.0242(10) Uani 1 1 d . . .
H31 H 0.0269 0.2127 1.1259 0.029 Uiso 1 1 calc R . .
C32 C 0.0345(2) 0.28007(17) 1.1614(2) 0.0259(11) Uani 1 1 d . . .
C33 C 0.0713(3) 0.32148(17) 1.1531(3) 0.0301(12) Uani 1 1 d . . .
H33 H 0.0613 0.3488 1.1793 0.036 Uiso 1 1 calc R . .
C34 C 0.1228(3) 0.32344(16) 1.1068(3) 0.0283(12) Uani 1 1 d . . .
H34 H 0.1482 0.3520 1.1030 0.034 Uiso 1 1 calc R . .
C35 C 0.1184(3) 0.19743(17) 1.0304(3) 0.0287(11) Uani 1 1 d . . .
C36 C 0.1933(3) 0.18254(19) 1.0474(3) 0.0369(13) Uani 1 1 d . . .
H36A H 0.2025 0.1525 1.0243 0.055 Uiso 1 1 calc R . .
H36B H 0.2008 0.1785 1.0972 0.055 Uiso 1 1 calc R . .
H36C H 0.2241 0.2071 1.0316 0.055 Uiso 1 1 calc R . .
C37 C 0.1077(3) 0.20745(18) 0.9527(2) 0.0340(13) Uani 1 1 d . . .
H37A H 0.0590 0.2132 0.9412 0.051 Uiso 1 1 calc R . .
H37B H 0.1230 0.1800 0.9268 0.051 Uiso 1 1 calc R . .
H37C H 0.1342 0.2355 0.9409 0.051 Uiso 1 1 calc R . .
C38 C 0.0729(3) 0.15451(17) 1.0474(3) 0.0365(13) Uani 1 1 d . . .
H38A H 0.0246 0.1628 1.0378 0.055 Uiso 1 1 calc R . .
H38B H 0.0805 0.1462 1.0960 0.055 Uiso 1 1 calc R . .
H38C H 0.0846 0.1274 1.0189 0.055 Uiso 1 1 calc R . .
C39 C -0.0223(3) 0.27554(18) 1.2117(3) 0.0317(12) Uani 1 1 d . . .
C40 C -0.0362(4) 0.3220(2) 1.2469(4) 0.076(3) Uani 1 1 d . . .
H40A H -0.0733 0.3177 1.2780 0.114 Uiso 1 1 calc R . .
H40B H -0.0495 0.3460 1.2123 0.114 Uiso 1 1 calc R . .
H40C H 0.0052 0.3324 1.2732 0.114 Uiso 1 1 calc R . .
C41 C -0.0046(4) 0.2378(3) 1.2655(4) 0.105(4) Uani 1 1 d . . .
H41A H -0.0415 0.2354 1.2972 0.157 Uiso 1 1 calc R . .
H41B H 0.0381 0.2464 1.2911 0.157 Uiso 1 1 calc R . .
H41C H 0.0012 0.2071 1.2428 0.157 Uiso 1 1 calc R . .
C42 C -0.0901(3) 0.2621(2) 1.1739(3) 0.062(2) Uani 1 1 d . . .
H42A H -0.0849 0.2319 1.1500 0.093 Uiso 1 1 calc R . .
H42B H -0.1033 0.2869 1.1404 0.093 Uiso 1 1 calc R . .
H42C H -0.1257 0.2590 1.2071 0.093 Uiso 1 1 calc R . .
C43 C 0.3006(3) 0.27923(17) 1.1459(2) 0.0286(11) Uani 1 1 d . . .
H43A H 0.3353 0.2537 1.1519 0.034 Uiso 1 1 calc R . .
H43B H 0.2570 0.2651 1.1277 0.034 Uiso 1 1 calc R . .
C44 C 0.2910(3) 0.3042(2) 1.2135(3) 0.0398(14) Uani 1 1 d . . .
H44A H 0.3160 0.2874 1.2519 0.048 Uiso 1 1 calc R . .
H44B H 0.2419 0.3058 1.2231 0.048 Uiso 1 1 calc R . .
C45 C 0.3202(3) 0.35388(19) 1.2044(3) 0.0459(16) Uani 1 1 d . . .
H45A H 0.2830 0.3775 1.1975 0.055 Uiso 1 1 calc R . .
H45B H 0.3499 0.3632 1.2449 0.055 Uiso 1 1 calc R . .
C46 C 0.3601(3) 0.35007(18) 1.1426(3) 0.0338(12) Uani 1 1 d . . .
H46A H 0.3624 0.3811 1.1190 0.041 Uiso 1 1 calc R . .
H46B H 0.4072 0.3391 1.1549 0.041 Uiso 1 1 calc R . .
C47 C 0.4580(3) 0.33203(19) 0.9969(3) 0.0389(14) Uani 1 1 d . . .
H47A H 0.4695 0.3159 0.9539 0.047 Uiso 1 1 calc R . .
H47B H 0.4490 0.3077 1.0319 0.047 Uiso 1 1 calc R . .
C48 C 0.5145(4) 0.3638(2) 1.0216(4) 0.065(2) Uani 1 1 d . . .
H48A H 0.5594 0.3508 1.0102 0.078 Uiso 1 1 calc R . .
H48B H 0.5142 0.3685 1.0719 0.078 Uiso 1 1 calc R . .
C49 C 0.4997(3) 0.4094(2) 0.9841(3) 0.0580(19) Uani 1 1 d . . .
H49A H 0.5186 0.4089 0.9381 0.070 Uiso 1 1 calc R . .
H49B H 0.5191 0.4368 1.0103 0.070 Uiso 1 1 calc R . .
C50 C 0.4220(3) 0.41142(19) 0.9786(3) 0.0459(15) Uani 1 1 d . . .
H50A H 0.4048 0.4312 1.0158 0.055 Uiso 1 1 calc R . .
H50B H 0.4056 0.4250 0.9338 0.055 Uiso 1 1 calc R . .
C51 C 0.1570(3) 0.3565(2) 0.8356(3) 0.0408(14) Uani 1 1 d . . .
H51A H 0.1688 0.3897 0.8476 0.049 Uiso 1 1 calc R . .
H51B H 0.1124 0.3486 0.8545 0.049 Uiso 1 1 calc R . .
C52 C 0.1541(3) 0.3493(2) 0.7586(3) 0.0451(15) Uani 1 1 d . . .
H52A H 0.1773 0.3757 0.7357 0.054 Uiso 1 1 calc R . .
H52B H 0.1061 0.3476 0.7399 0.054 Uiso 1 1 calc R . .
C53 C 0.1909(3) 0.30280(19) 0.7478(3) 0.0421(14) Uani 1 1 d . . .
H53A H 0.1622 0.2810 0.7186 0.051 Uiso 1 1 calc R . .
H53B H 0.2347 0.3082 0.7260 0.051 Uiso 1 1 calc R . .
C54 C 0.2029(3) 0.28322(19) 0.8182(3) 0.0407(14) Uani 1 1 d . . .
H54A H 0.1641 0.2631 0.8309 0.049 Uiso 1 1 calc R . .
H54B H 0.2454 0.2641 0.8218 0.049 Uiso 1 1 calc R . .
C55 C 0.1355(2) 0.52732(16) 0.3575(2) 0.0225(10) Uani 1 1 d . . .
C56 C 0.1292(2) 0.48491(15) 0.3200(2) 0.0197(10) Uani 1 1 d . . .
C57 C 0.0767(2) 0.48140(15) 0.2683(2) 0.0194(10) Uani 1 1 d . . .
H57 H 0.0737 0.4530 0.2419 0.023 Uiso 1 1 calc R . .
C58 C 0.0288(2) 0.51685(16) 0.2531(2) 0.0241(11) Uani 1 1 d . . .
C59 C 0.0355(2) 0.55879(17) 0.2913(3) 0.0320(12) Uani 1 1 d . . .
H59 H 0.0045 0.5842 0.2822 0.038 Uiso 1 1 calc R . .
C60 C 0.0873(3) 0.56330(17) 0.3423(3) 0.0336(13) Uani 1 1 d . . .
H60 H 0.0904 0.5919 0.3680 0.040 Uiso 1 1 calc R . .
C61 C 0.1783(2) 0.44299(15) 0.3358(2) 0.0217(10) Uani 1 1 d . . .
C62 C 0.1701(3) 0.42679(17) 0.4103(2) 0.0293(12) Uani 1 1 d . . .
H62A H 0.1814 0.4531 0.4418 0.044 Uiso 1 1 calc R . .
H62B H 0.2010 0.4001 0.4211 0.044 Uiso 1 1 calc R . .
H62C H 0.1228 0.4168 0.4156 0.044 Uiso 1 1 calc R . .
C63 C 0.2526(2) 0.45710(16) 0.3253(3) 0.0256(11) Uani 1 1 d . . .
H63A H 0.2568 0.4670 0.2775 0.038 Uiso 1 1 calc R . .
H63B H 0.2826 0.4299 0.3355 0.038 Uiso 1 1 calc R . .
H63C H 0.2657 0.4834 0.3561 0.038 Uiso 1 1 calc R . .
C64 C 0.1615(3) 0.39961(16) 0.2890(3) 0.0298(12) Uani 1 1 d . . .
H64A H 0.1142 0.3896 0.2945 0.045 Uiso 1 1 calc R . .
H64B H 0.1927 0.3735 0.3019 0.045 Uiso 1 1 calc R . .
H64C H 0.1671 0.4083 0.2409 0.045 Uiso 1 1 calc R . .
C65 C -0.0293(3) 0.51153(18) 0.1974(3) 0.0311(12) Uani 1 1 d . . .
C66 C -0.0980(3) 0.51715(19) 0.2299(3) 0.0401(14) Uani 1 1 d . . .
H66A H -0.0997 0.5481 0.2528 0.060 Uiso 1 1 calc R . .
H66B H -0.1034 0.4919 0.2637 0.060 Uiso 1 1 calc R . .
H66C H -0.1351 0.5152 0.1942 0.060 Uiso 1 1 calc R . .
C67 C -0.0290(3) 0.46356(18) 0.1611(3) 0.0353(13) Uani 1 1 d . . .
H67A H -0.0332 0.4381 0.1950 0.053 Uiso 1 1 calc R . .
H67B H 0.0139 0.4598 0.1382 0.053 Uiso 1 1 calc R . .
H67C H -0.0676 0.4619 0.1269 0.053 Uiso 1 1 calc R . .
C68 C -0.0231(3) 0.55063(19) 0.1416(3) 0.0432(15) Uani 1 1 d . . .
H68A H -0.0605 0.5471 0.1063 0.065 Uiso 1 1 calc R . .
H68B H 0.0208 0.5474 0.1203 0.065 Uiso 1 1 calc R . .
H68C H -0.0258 0.5820 0.1629 0.065 Uiso 1 1 calc R . .
C69 C 0.2020(3) 0.69688(15) 0.5179(2) 0.0232(10) Uani 1 1 d . . .
C70 C 0.2352(2) 0.74006(16) 0.5384(2) 0.0210(10) Uani 1 1 d . . .
C71 C 0.1938(2) 0.77932(16) 0.5457(2) 0.0250(11) Uani 1 1 d . . .
H71 H 0.2158 0.8083 0.5585 0.030 Uiso 1 1 calc R . .
C72 C 0.1228(2) 0.78018(16) 0.5361(2) 0.0235(10) Uani 1 1 d . . .
C73 C 0.0915(3) 0.73757(16) 0.5158(3) 0.0280(11) Uani 1 1 d . . .
H73 H 0.0433 0.7362 0.5078 0.034 Uiso 1 1 calc R . .
C74 C 0.1310(3) 0.69680(17) 0.5069(2) 0.0278(11) Uani 1 1 d . . .
H74 H 0.1086 0.6682 0.4930 0.033 Uiso 1 1 calc R . .
C75 C 0.3131(2) 0.74287(17) 0.5509(3) 0.0266(11) Uani 1 1 d . . .
C76 C 0.3372(3) 0.79213(18) 0.5759(3) 0.0361(13) Uani 1 1 d . . .
H76A H 0.3869 0.7917 0.5854 0.054 Uiso 1 1 calc R . .
H76B H 0.3147 0.8003 0.6180 0.054 Uiso 1 1 calc R . .
H76C H 0.3255 0.8157 0.5403 0.054 Uiso 1 1 calc R . .
C77 C 0.3373(3) 0.70691(18) 0.6068(3) 0.0374(13) Uani 1 1 d . . .
H77A H 0.3254 0.6747 0.5914 0.056 Uiso 1 1 calc R . .
H77B H 0.3148 0.7138 0.6494 0.056 Uiso 1 1 calc R . .
H77C H 0.3870 0.7094 0.6152 0.056 Uiso 1 1 calc R . .
C78 C 0.3482(3) 0.7323(2) 0.4845(3) 0.0421(14) Uani 1 1 d . . .
H78A H 0.3978 0.7304 0.4942 0.063 Uiso 1 1 calc R . .
H78B H 0.3379 0.7576 0.4511 0.063 Uiso 1 1 calc R . .
H78C H 0.3315 0.7019 0.4655 0.063 Uiso 1 1 calc R . .
C79 C 0.0822(3) 0.82632(16) 0.5448(3) 0.0265(11) Uani 1 1 d . . .
C80 C 0.0054(3) 0.81798(18) 0.5460(3) 0.0365(13) Uani 1 1 d . . .
H80A H -0.0178 0.8482 0.5534 0.055 Uiso 1 1 calc R . .
H80B H -0.0039 0.7960 0.5833 0.055 Uiso 1 1 calc R . .
H80C H -0.0116 0.8043 0.5020 0.055 Uiso 1 1 calc R . .
C81 C 0.1064(3) 0.85054(18) 0.6127(3) 0.0345(13) Uani 1 1 d . . .
H81A H 0.0800 0.8796 0.6187 0.052 Uiso 1 1 calc R . .
H81B H 0.1551 0.8584 0.6116 0.052 Uiso 1 1 calc R . .
H81C H 0.0996 0.8290 0.6512 0.052 Uiso 1 1 calc R . .
C82 C 0.0951(3) 0.85992(17) 0.4847(3) 0.0364(13) Uani 1 1 d . . .
H82A H 0.0788 0.8450 0.4414 0.055 Uiso 1 1 calc R . .
H82B H 0.1442 0.8664 0.4837 0.055 Uiso 1 1 calc R . .
H82C H 0.0704 0.8897 0.4908 0.055 Uiso 1 1 calc R . .
C83 C 0.3489(2) 0.53092(16) 0.6128(2) 0.0219(10) Uani 1 1 d . . .
C84 C 0.3545(2) 0.48651(15) 0.6469(2) 0.0208(10) Uani 1 1 d . . .
C85 C 0.4066(2) 0.48104(16) 0.6982(2) 0.0231(10) Uani 1 1 d . . .
H85 H 0.4095 0.4516 0.7219 0.028 Uiso 1 1 calc R . .
C86 C 0.4548(2) 0.51597(17) 0.7172(2) 0.0236(10) Uani 1 1 d . A .
C87 C 0.4491(3) 0.55852(17) 0.6816(2) 0.0292(12) Uani 1 1 d . . .
H87 H 0.4808 0.5833 0.6926 0.035 Uiso 1 1 calc R . .
C88 C 0.3983(3) 0.56558(17) 0.6304(2) 0.0269(11) Uani 1 1 d . . .
H88 H 0.3967 0.5949 0.6064 0.032 Uiso 1 1 calc R . .
C89 C 0.3055(2) 0.44547(16) 0.6269(2) 0.0244(11) Uani 1 1 d . . .
C90 C 0.2316(2) 0.45938(18) 0.6389(3) 0.0330(12) Uani 1 1 d . . .
H90A H 0.2262 0.4635 0.6882 0.050 Uiso 1 1 calc R . .
H90B H 0.2006 0.4344 0.6212 0.050 Uiso 1 1 calc R . .
H90C H 0.2205 0.4892 0.6149 0.050 Uiso 1 1 calc R . .
C91 C 0.3213(3) 0.40049(16) 0.6697(3) 0.0342(13) Uani 1 1 d . . .
H91A H 0.3683 0.3903 0.6632 0.051 Uiso 1 1 calc R . .
H91B H 0.2895 0.3752 0.6547 0.051 Uiso 1 1 calc R . .
H91C H 0.3160 0.4073 0.7184 0.051 Uiso 1 1 calc R . .
C92 C 0.3133(3) 0.43279(17) 0.5511(2) 0.0294(12) Uani 1 1 d . . .
H92A H 0.3019 0.4605 0.5223 0.044 Uiso 1 1 calc R . .
H92B H 0.2824 0.4066 0.5379 0.044 Uiso 1 1 calc R . .
H92C H 0.3606 0.4232 0.5446 0.044 Uiso 1 1 calc R . .
C93 C 0.5093(3) 0.50866(19) 0.7758(3) 0.0312(12) Uani 1 1 d . . .
C94 C 0.4990(6) 0.5434(5) 0.8330(5) 0.064(4) Uani 0.615(10) 1 d P A 1
H94A H 0.4582 0.5346 0.8570 0.095 Uiso 0.615(10) 1 calc PR A 1
H94B H 0.4930 0.5754 0.8137 0.095 Uiso 0.615(10) 1 calc PR A 1
H94C H 0.5391 0.5430 0.8654 0.095 Uiso 0.615(10) 1 calc PR A 1
C94B C 0.4724(10) 0.5064(8) 0.8434(8) 0.058(6) Uani 0.385(10) 1 d P A 2
H94D H 0.4385 0.4807 0.8408 0.087 Uiso 0.385(10) 1 calc PR A 2
H94E H 0.4492 0.5366 0.8509 0.087 Uiso 0.385(10) 1 calc PR A 2
H94F H 0.5058 0.5003 0.8817 0.087 Uiso 0.385(10) 1 calc PR A 2
C95 C 0.5084(6) 0.4582(4) 0.8055(5) 0.053(3) Uani 0.615(10) 1 d P A 1
H95A H 0.5134 0.4351 0.7685 0.079 Uiso 0.615(10) 1 calc PR A 1
H95B H 0.4649 0.4528 0.8269 0.079 Uiso 0.615(10) 1 calc PR A 1
H95C H 0.5463 0.4545 0.8401 0.079 Uiso 0.615(10) 1 calc PR A 1
C95B C 0.5483(9) 0.4621(6) 0.7696(10) 0.053(5) Uani 0.385(10) 1 d P A 2
H95D H 0.5852 0.4606 0.8056 0.079 Uiso 0.385(10) 1 calc PR A 2
H95E H 0.5678 0.4605 0.7244 0.079 Uiso 0.385(10) 1 calc PR A 2
H95F H 0.5169 0.4354 0.7747 0.079 Uiso 0.385(10) 1 calc PR A 2
C96 C 0.5813(5) 0.5142(4) 0.7477(5) 0.045(3) Uani 0.615(10) 1 d P A 1
H96A H 0.6160 0.5119 0.7858 0.068 Uiso 0.615(10) 1 calc PR A 1
H96B H 0.5847 0.5452 0.7254 0.068 Uiso 0.615(10) 1 calc PR A 1
H96C H 0.5887 0.4890 0.7143 0.068 Uiso 0.615(10) 1 calc PR A 1
C96B C 0.5628(8) 0.5496(7) 0.7817(9) 0.056(6) Uani 0.385(10) 1 d P A 2
H96D H 0.5983 0.5418 0.8174 0.083 Uiso 0.385(10) 1 calc PR A 2
H96E H 0.5399 0.5791 0.7939 0.083 Uiso 0.385(10) 1 calc PR A 2
H96F H 0.5837 0.5536 0.7376 0.083 Uiso 0.385(10) 1 calc PR A 2
C97 C 0.0829(3) 0.5384(2) 0.5296(3) 0.0532(18) Uani 1 1 d . . .
H97A H 0.0588 0.5461 0.4850 0.064 Uiso 1 1 calc R . .
H97B H 0.1009 0.5057 0.5271 0.064 Uiso 1 1 calc R . .
C98 C 0.0367(4) 0.5415(2) 0.5830(4) 0.067(2) Uani 1 1 d . . .
H98A H 0.0411 0.5135 0.6136 0.080 Uiso 1 1 calc R . .
H98B H -0.0111 0.5434 0.5637 0.080 Uiso 1 1 calc R . .
C99 C 0.0563(3) 0.5864(2) 0.6220(3) 0.0470(16) Uani 1 1 d . . .
H99A H 0.0306 0.6141 0.6031 0.056 Uiso 1 1 calc R . .
H99B H 0.0481 0.5831 0.6715 0.056 Uiso 1 1 calc R . .
C100 C 0.1319(3) 0.59094(19) 0.6110(3) 0.0327(12) Uani 1 1 d . . .
H10A H 0.1464 0.6246 0.6129 0.039 Uiso 1 1 calc R . .
H10B H 0.1594 0.5728 0.6461 0.039 Uiso 1 1 calc R . .
C101 C 0.4089(2) 0.53109(17) 0.4437(3) 0.0297(12) Uani 1 1 d . . .
H10C H 0.3974 0.5096 0.4045 0.036 Uiso 1 1 calc R . .
H10D H 0.4005 0.5142 0.4869 0.036 Uiso 1 1 calc R . .
C102 C 0.4821(2) 0.54645(17) 0.4431(3) 0.0313(12) Uani 1 1 d . . .
H10J H 0.5098 0.5230 0.4189 0.038 Uiso 1 1 calc R . .
H10K H 0.5022 0.5508 0.4904 0.038 Uiso 1 1 calc R . .
C103 C 0.4781(3) 0.59354(17) 0.4045(3) 0.0340(13) Uani 1 1 d . . .
H10L H 0.5180 0.6139 0.4170 0.041 Uiso 1 1 calc R . .
H10M H 0.4751 0.5886 0.3541 0.041 Uiso 1 1 calc R . .
C104 C 0.4133(3) 0.61439(17) 0.4289(3) 0.0353(13) Uani 1 1 d . . .
H10H H 0.4223 0.6314 0.4729 0.042 Uiso 1 1 calc R . .
H10I H 0.3929 0.6369 0.3945 0.042 Uiso 1 1 calc R . .
C105 C 0.2718(3) 0.5974(2) 0.3008(3) 0.0475(16) Uani 0.60 1 d P B 1
H10P H 0.3217 0.5984 0.2949 0.057 Uiso 0.60 1 calc PR B 1
H10Q H 0.2574 0.5638 0.3041 0.057 Uiso 0.60 1 calc PR B 1
C106 C 0.2355(9) 0.6203(6) 0.2447(9) 0.059(5) Uani 0.60 1 d P B 1
H10S H 0.1925 0.6031 0.2325 0.071 Uiso 0.60 1 calc PR B 1
H10R H 0.2636 0.6207 0.2040 0.071 Uiso 0.60 1 calc PR B 1
C107 C 0.2201(4) 0.6696(2) 0.2659(3) 0.065(2) Uani 0.60 1 d P B 1
H10U H 0.2536 0.6922 0.2484 0.078 Uiso 0.60 1 calc PR B 1
H11A H 0.1735 0.6791 0.2487 0.078 Uiso 0.60 1 calc PR B 1
C108 C 0.2251(3) 0.66804(18) 0.3410(3) 0.0390(14) Uani 1 1 d . B .
H10N H 0.2539 0.6945 0.3593 0.047 Uiso 1 1 calc R C 1
H10O H 0.1791 0.6712 0.3592 0.047 Uiso 1 1 calc R C 1
C109 C 0.2679(11) 0.6324(8) 0.2406(11) 0.035(5) Uani 0.40 1 d P B 2
H10W H 0.3134 0.6460 0.2324 0.042 Uiso 0.40 1 calc PR B 2
H10V H 0.2489 0.6172 0.1979 0.042 Uiso 0.40 1 calc PR B 2
C110 C 0.2201(4) 0.6696(2) 0.2659(3) 0.065(2) Uani 0.40 1 d P B 2
H10T H 0.2332 0.7014 0.2495 0.078 Uiso 0.40 1 calc PR B 2
H11B H 0.1725 0.6630 0.2486 0.078 Uiso 0.40 1 calc PR B 2
C111 C 0.2718(3) 0.5974(2) 0.3008(3) 0.0475(16) Uani 0.40 1 d P B 2
H11C H 0.2391 0.5710 0.2920 0.057 Uiso 0.40 1 calc PR B 2
H11D H 0.3185 0.5839 0.3069 0.057 Uiso 0.40 1 calc PR B 2

loop_
_atom_site_aniso_label
_atom_site_aniso_U_11
_atom_site_aniso_U_22
_atom_site_aniso_U_33
_atom_site_aniso_U_23
_atom_site_aniso_U_13
_atom_site_aniso_U_12
Pr1 0.02444(16) 0.02238(14) 0.01870(14) -0.00033(11) 0.00396(10) 0.00474(11)
Pr2 0.01789(14) 0.01766(13) 0.02207(15) -0.00143(11) 0.00099(10) -0.00002(10)
O1 0.033(2) 0.0289(19) 0.0258(19) -0.0023(15) 0.0070(15) 0.0075(15)
O2 0.039(2) 0.037(2) 0.032(2) 0.0047(17) 0.0020(17) 0.0099(17)
O3 0.030(2) 0.040(2) 0.0226(18) 0.0002(16) 0.0080(15) 0.0004(16)
O4 0.039(2) 0.036(2) 0.0192(18) -0.0005(16) 0.0005(15) -0.0067(16)
O5 0.024(2) 0.0311(19) 0.039(2) 0.0036(17) 0.0017(16) 0.0009(15)
O6 0.041(2) 0.039(2) 0.0254(19) -0.0063(17) -0.0024(16) 0.0159(17)
O7 0.0196(18) 0.0318(19) 0.0284(19) -0.0096(15) 0.0026(14) -0.0011(14)
O8 0.033(2) 0.0175(16) 0.0292(19) -0.0036(15) 0.0015(15) 0.0021(14)
O9 0.0235(19) 0.0276(18) 0.0290(19) 0.0045(15) 0.0029(15) -0.0008(14)
O10 0.030(2) 0.0329(19) 0.0251(19) -0.0126(16) 0.0117(15) -0.0071(15)
O11 0.0203(19) 0.0274(18) 0.045(2) 0.0100(16) 0.0093(16) 0.0054(14)
O12 0.050(3) 0.0290(19) 0.025(2) 0.0031(16) 0.0061(17) 0.0126(16)
C1 0.024(3) 0.031(3) 0.019(2) -0.003(2) 0.002(2) 0.003(2)
C2 0.021(3) 0.025(2) 0.018(2) -0.005(2) -0.0009(19) -0.0008(19)
C3 0.024(3) 0.024(2) 0.021(2) -0.004(2) -0.0021(19) 0.0071(19)
C4 0.027(3) 0.037(3) 0.019(3) 0.002(2) 0.006(2) 0.000(2)
C5 0.050(4) 0.032(3) 0.025(3) 0.010(2) 0.008(2) -0.001(2)
C6 0.043(3) 0.022(3) 0.028(3) 0.004(2) 0.002(2) 0.012(2)
C7 0.029(3) 0.025(2) 0.016(2) 0.000(2) 0.002(2) 0.003(2)
C8 0.040(3) 0.029(3) 0.022(3) 0.007(2) 0.002(2) 0.005(2)
C9 0.033(3) 0.028(3) 0.026(3) 0.000(2) 0.006(2) -0.007(2)
C10 0.040(3) 0.024(3) 0.034(3) 0.006(2) 0.006(2) 0.005(2)
C11 0.028(3) 0.057(4) 0.016(2) 0.004(2) 0.003(2) -0.004(2)
C12 0.028(3) 0.065(4) 0.033(3) -0.004(3) 0.015(2) 0.009(3)
C13 0.035(3) 0.062(4) 0.024(3) 0.000(3) 0.009(2) -0.007(3)
C14 0.037(4) 0.074(4) 0.035(3) 0.009(3) 0.002(3) -0.017(3)
C15 0.024(3) 0.020(2) 0.034(3) 0.003(2) 0.002(2) 0.0063(19)
C16 0.033(3) 0.031(3) 0.024(3) 0.004(2) 0.002(2) 0.008(2)
C17 0.032(3) 0.027(3) 0.030(3) -0.002(2) 0.003(2) 0.014(2)
C18 0.024(3) 0.034(3) 0.027(3) -0.002(2) 0.004(2) 0.004(2)
C19 0.027(3) 0.033(3) 0.023(3) 0.001(2) 0.006(2) 0.002(2)
C20 0.034(3) 0.032(3) 0.023(3) -0.010(2) 0.006(2) 0.009(2)
C21 0.065(4) 0.025(3) 0.025(3) 0.010(2) 0.014(3) 0.022(3)
C22 0.071(5) 0.043(4) 0.046(4) 0.013(3) 0.028(3) 0.014(3)
C23 0.080(5) 0.054(4) 0.026(3) 0.003(3) 0.007(3) 0.027(3)
C24 0.092(6) 0.036(3) 0.035(3) 0.006(3) 0.023(3) 0.030(3)
C25 0.035(3) 0.032(3) 0.031(3) 0.000(2) 0.005(2) -0.001(2)
C26 0.080(6) 0.051(4) 0.060(5) 0.001(3) -0.008(4) -0.025(4)
C27 0.048(4) 0.033(3) 0.055(4) 0.005(3) 0.010(3) 0.007(3)
C28 0.060(5) 0.048(4) 0.054(4) 0.021(3) 0.022(3) 0.007(3)
C29 0.022(3) 0.036(3) 0.019(2) 0.004(2) -0.0023(19) 0.004(2)
C30 0.022(3) 0.027(3) 0.022(3) 0.000(2) -0.004(2) 0.006(2)
C31 0.020(3) 0.029(3) 0.024(3) 0.005(2) 0.001(2) 0.000(2)
C32 0.025(3) 0.030(3) 0.022(3) 0.001(2) -0.002(2) 0.003(2)
C33 0.032(3) 0.033(3) 0.025(3) -0.010(2) 0.000(2) 0.002(2)
C34 0.033(3) 0.023(3) 0.028(3) -0.006(2) -0.002(2) -0.010(2)
C35 0.034(3) 0.027(3) 0.025(3) -0.004(2) 0.002(2) 0.002(2)
C36 0.039(3) 0.040(3) 0.031(3) -0.009(3) -0.001(2) 0.016(2)
C37 0.041(3) 0.034(3) 0.027(3) -0.009(2) 0.002(2) 0.006(2)
C38 0.044(4) 0.026(3) 0.040(3) -0.008(3) 0.004(3) 0.002(2)
C39 0.034(3) 0.035(3) 0.027(3) -0.008(2) 0.007(2) 0.002(2)
C40 0.057(5) 0.082(5) 0.093(6) -0.050(5) 0.047(4) -0.025(4)
C41 0.100(7) 0.145(8) 0.075(6) 0.075(6) 0.057(5) 0.070(6)
C42 0.046(4) 0.076(5) 0.066(5) -0.018(4) 0.025(4) -0.020(4)
C43 0.029(3) 0.030(3) 0.027(3) 0.006(2) 0.000(2) -0.002(2)
C44 0.045(4) 0.049(4) 0.026(3) 0.006(3) 0.003(2) -0.006(3)
C45 0.074(5) 0.035(3) 0.030(3) -0.003(3) 0.016(3) -0.005(3)
C46 0.038(3) 0.034(3) 0.029(3) 0.000(2) -0.001(2) -0.002(2)
C47 0.025(3) 0.048(3) 0.043(3) -0.002(3) 0.000(2) 0.015(2)
C48 0.044(4) 0.063(5) 0.088(6) -0.018(4) 0.000(4) 0.003(3)
C49 0.039(4) 0.085(5) 0.049(4) 0.023(4) -0.003(3) -0.027(3)
C50 0.042(4) 0.040(3) 0.056(4) 0.008(3) 0.000(3) -0.013(3)
C51 0.036(3) 0.045(3) 0.042(3) 0.008(3) 0.001(3) 0.011(3)
C52 0.048(4) 0.043(3) 0.044(4) 0.007(3) -0.008(3) -0.001(3)
C53 0.050(4) 0.043(3) 0.033(3) 0.003(3) -0.002(3) -0.003(3)
C54 0.048(4) 0.043(3) 0.030(3) -0.010(3) -0.010(3) 0.009(3)
C55 0.017(2) 0.027(2) 0.025(3) 0.000(2) 0.0053(19) -0.0030(19)
C56 0.017(2) 0.019(2) 0.023(2) 0.002(2) 0.0030(19) 0.0011(18)
C57 0.019(2) 0.021(2) 0.019(2) -0.0031(19) 0.0035(18) -0.0028(18)
C58 0.014(3) 0.028(3) 0.030(3) 0.005(2) 0.000(2) -0.0015(19)
C59 0.018(3) 0.022(3) 0.055(4) -0.002(2) -0.004(2) 0.005(2)
C60 0.029(3) 0.019(2) 0.053(4) -0.010(2) 0.000(2) 0.001(2)
C61 0.023(3) 0.020(2) 0.022(3) -0.001(2) 0.0000(19) -0.0004(19)
C62 0.029(3) 0.028(3) 0.031(3) 0.005(2) 0.001(2) -0.001(2)
C63 0.020(3) 0.025(2) 0.032(3) -0.001(2) 0.002(2) 0.0085(19)
C64 0.033(3) 0.021(2) 0.035(3) -0.004(2) -0.007(2) 0.004(2)
C65 0.021(3) 0.032(3) 0.039(3) 0.011(2) -0.005(2) -0.003(2)
C66 0.022(3) 0.037(3) 0.061(4) 0.005(3) 0.005(3) 0.000(2)
C67 0.024(3) 0.046(3) 0.035(3) 0.008(3) -0.006(2) -0.009(2)
C68 0.035(3) 0.044(3) 0.050(4) 0.022(3) -0.008(3) 0.000(3)
C69 0.030(3) 0.017(2) 0.023(3) -0.003(2) 0.004(2) -0.0009(19)
C70 0.021(3) 0.019(2) 0.023(2) -0.002(2) 0.0005(19) 0.0004(18)
C71 0.030(3) 0.021(2) 0.024(3) -0.007(2) 0.004(2) -0.005(2)
C72 0.026(3) 0.020(2) 0.024(3) 0.003(2) -0.001(2) 0.0006(19)
C73 0.019(3) 0.027(3) 0.038(3) -0.003(2) -0.001(2) -0.002(2)
C74 0.030(3) 0.022(3) 0.031(3) 0.001(2) -0.003(2) -0.005(2)
C75 0.023(3) 0.026(3) 0.031(3) -0.005(2) 0.002(2) -0.001(2)
C76 0.022(3) 0.035(3) 0.052(4) -0.012(3) -0.001(2) -0.003(2)
C77 0.032(3) 0.034(3) 0.045(3) -0.005(3) -0.008(3) 0.005(2)
C78 0.025(3) 0.050(4) 0.052(4) -0.011(3) 0.010(3) -0.003(3)
C79 0.028(3) 0.022(2) 0.030(3) -0.004(2) 0.000(2) 0.004(2)
C80 0.029(3) 0.031(3) 0.049(4) -0.003(3) 0.000(3) 0.005(2)
C81 0.032(3) 0.032(3) 0.039(3) -0.006(3) -0.002(2) 0.009(2)
C82 0.048(4) 0.025(3) 0.036(3) 0.002(2) -0.001(3) 0.005(2)
C83 0.024(3) 0.025(2) 0.017(2) -0.004(2) 0.0034(19) 0.0014(19)
C84 0.024(3) 0.020(2) 0.019(2) -0.003(2) 0.0080(19) -0.0017(19)
C85 0.026(3) 0.027(3) 0.016(2) 0.001(2) 0.0014(19) 0.000(2)
C86 0.022(3) 0.030(3) 0.019(2) -0.003(2) 0.0011(19) 0.001(2)
C87 0.031(3) 0.031(3) 0.026(3) -0.004(2) 0.006(2) -0.013(2)
C88 0.029(3) 0.024(2) 0.027(3) 0.003(2) 0.000(2) -0.003(2)
C89 0.024(3) 0.023(2) 0.026(3) 0.001(2) -0.002(2) -0.0050(19)
C90 0.024(3) 0.039(3) 0.036(3) -0.009(3) 0.007(2) -0.006(2)
C91 0.038(3) 0.022(3) 0.041(3) 0.000(2) -0.006(2) -0.014(2)
C92 0.028(3) 0.032(3) 0.029(3) -0.008(2) 0.002(2) -0.004(2)
C93 0.029(3) 0.040(3) 0.024(3) 0.008(2) -0.003(2) -0.007(2)
C94 0.059(8) 0.091(10) 0.038(6) -0.026(7) -0.021(6) 0.015(7)
C94B 0.058(13) 0.087(16) 0.027(9) 0.003(10) -0.012(8) 0.006(11)
C95 0.040(7) 0.080(8) 0.037(6) 0.016(6) -0.017(5) -0.009(6)
C95B 0.033(10) 0.054(11) 0.069(13) -0.003(10) -0.021(9) 0.006(8)
C96 0.031(6) 0.071(8) 0.033(6) 0.006(5) 0.000(4) -0.006(5)
C96B 0.042(11) 0.069(13) 0.052(12) 0.029(10) -0.035(9) -0.025(9)
C97 0.034(4) 0.070(4) 0.058(4) -0.029(4) 0.018(3) -0.026(3)
C98 0.056(5) 0.067(5) 0.081(5) -0.032(4) 0.038(4) -0.028(4)
C99 0.049(4) 0.048(4) 0.046(4) -0.016(3) 0.019(3) -0.007(3)
C100 0.036(3) 0.040(3) 0.023(3) -0.010(2) 0.006(2) -0.004(2)
C101 0.022(3) 0.030(3) 0.037(3) 0.003(2) 0.005(2) 0.005(2)
C102 0.021(3) 0.032(3) 0.042(3) 0.006(2) 0.002(2) 0.004(2)
C103 0.024(3) 0.032(3) 0.047(3) 0.012(3) 0.012(2) 0.002(2)
C104 0.029(3) 0.030(3) 0.048(4) 0.007(3) 0.010(3) 0.001(2)
C105 0.070(5) 0.048(4) 0.026(3) 0.009(3) 0.017(3) 0.017(3)
C106 0.082(14) 0.063(12) 0.034(7) -0.007(8) 0.007(9) 0.020(9)
C107 0.101(6) 0.065(5) 0.027(3) 0.002(3) -0.012(3) 0.043(4)
C108 0.052(4) 0.034(3) 0.031(3) 0.011(3) -0.003(3) 0.015(3)
C109 0.062(16) 0.031(10) 0.012(7) 0.004(7) 0.003(10) 0.003(9)
C110 0.101(6) 0.065(5) 0.027(3) 0.002(3) -0.012(3) 0.043(4)
C111 0.070(5) 0.048(4) 0.026(3) 0.009(3) 0.017(3) 0.017(3)

loop_
_atom_type_symbol
_atom_type_description
_atom_type_scat_dispersion_real
_atom_type_scat_dispersion_imag
_atom_type_scat_source
C C 0.0033 0.0016 'International Tables Vol C Tables 4.2.6.8 and 6.1.1.4'
H H 0.0000 0.0000 'International Tables Vol C Tables 4.2.6.8 and 6.1.1.4'
O O 0.0106 0.0060 'International Tables Vol C Tables 4.2.6.8 and 6.1.1.4'
Pr Pr -0.2180 2.8214 'International Tables Vol C Tables 4.2.6.8 and 6.1.1.4'

loop_
_geom_angle_atom_site_label_1
_geom_angle_atom_site_label_2
_geom_angle_atom_site_label_3
_geom_angle
O2 Pr1 O1 135.78(13)
O2 Pr1 O3 112.27(13)
O1 Pr1 O3 106.49(13)
O2 Pr1 O6 82.81(12)
O1 Pr1 O6 78.24(12)
O3 Pr1 O6 87.67(12)
O2 Pr1 O4 106.81(12)
O1 Pr1 O4 100.17(12)
O3 Pr1 O4 79.69(12)
O6 Pr1 O4 166.29(12)
O2 Pr1 O5 78.92(12)
O1 Pr1 O5 76.72(12)
O3 Pr1 O5 151.95(12)
O6 Pr1 O5 119.87(12)
O4 Pr1 O5 72.37(11)
O8 Pr2 O7 133.46(12)
O8 Pr2 O9 109.58(12)
O7 Pr2 O9 111.78(12)
O8 Pr2 O10 83.49(11)
O7 Pr2 O10 78.82(11)
O9 Pr2 O10 86.33(12)
O8 Pr2 O11 104.54(11)
O7 Pr2 O11 104.21(11)
O9 Pr2 O11 77.70(11)
O10 Pr2 O11 163.75(11)
O8 Pr2 O12 78.53(11)
O7 Pr2 O12 78.01(12)
O9 Pr2 O12 147.60(12)
O10 Pr2 O12 126.06(12)
O11 Pr2 O12 69.92(11)
C1 O1 Pr1 146.1(3)
C15 O2 Pr1 157.7(3)
C29 O3 Pr1 153.5(3)
C46 O4 C43 105.7(3)
C46 O4 Pr1 126.7(3)
C43 O4 Pr1 124.7(3)
C47 O5 C50 109.2(4)
C47 O5 Pr1 121.4(3)
C50 O5 Pr1 129.4(3)
C51 O6 C54 105.3(4)
C51 O6 Pr1 127.4(3)
C54 O6 Pr1 125.3(3)
C55 O7 Pr2 150.8(3)
C69 O8 Pr2 154.5(3)
C83 O9 Pr2 157.1(3)
C100 O10 C97 106.9(4)
C100 O10 Pr2 122.9(3)
C97 O10 Pr2 128.8(3)
C104 O11 C101 108.5(4)
C104 O11 Pr2 124.5(3)
C101 O11 Pr2 123.9(3)
C108 O12 C105 108.5(4)
C108 O12 Pr2 127.5(3)
C105 O12 Pr2 121.1(3)
O1 C1 C6 119.4(4)
O1 C1 C2 122.1(4)
C6 C1 C2 118.4(4)
C3 C2 C1 117.2(4)
C3 C2 C7 122.9(4)
C1 C2 C7 119.9(4)
C4 C3 C2 124.2(4)
C5 C4 C3 117.4(4)
C5 C4 C11 119.6(5)
C3 C4 C11 123.0(5)
C4 C5 C6 120.6(5)
C5 C6 C1 122.1(4)
C2 C7 C9 110.1(4)
C2 C7 C8 110.8(4)
C9 C7 C8 110.1(4)
C2 C7 C10 111.9(4)
C9 C7 C10 107.4(4)
C8 C7 C10 106.5(4)
C13 C11 C12 108.3(5)
C13 C11 C14 108.3(4)
C12 C11 C14 107.8(5)
C13 C11 C4 110.2(4)
C12 C11 C4 112.8(4)
C14 C11 C4 109.4(4)
O2 C15 C20 120.8(4)
O2 C15 C16 121.8(4)
C20 C15 C16 117.4(4)
C17 C16 C15 117.0(4)
C17 C16 C21 121.8(4)
C15 C16 C21 121.1(4)
C16 C17 C18 124.8(5)
C19 C18 C17 116.7(4)
C19 C18 C25 122.6(4)
C17 C18 C25 120.7(4)
C20 C19 C18 120.3(5)
C19 C20 C15 123.8(4)
C23 C21 C24 108.0(5)
C23 C21 C16 109.8(5)
C24 C21 C16 112.5(4)
C23 C21 C22 110.1(5)
C24 C21 C22 107.2(5)
C16 C21 C22 109.1(5)
C28 C25 C26 110.0(5)
C28 C25 C18 112.8(4)
C26 C25 C18 109.3(5)
C28 C25 C27 107.3(5)
C26 C25 C27 108.8(5)
C18 C25 C27 108.5(4)
O3 C29 C34 118.2(4)
O3 C29 C30 122.0(4)
C34 C29 C30 119.8(4)
C31 C30 C29 116.2(4)
C31 C30 C35 121.4(4)
C29 C30 C35 122.4(4)
C32 C31 C30 124.7(5)
C33 C32 C31 116.6(5)
C33 C32 C39 123.2(4)
C31 C32 C39 120.3(4)
C32 C33 C34 120.7(5)
C29 C34 C33 121.9(5)
C36 C35 C30 109.0(4)
C36 C35 C37 109.7(4)
C30 C35 C37 110.8(4)
C36 C35 C38 107.1(4)
C30 C35 C38 112.6(4)
C37 C35 C38 107.6(4)
C40 C39 C41 109.5(6)
C40 C39 C42 105.1(5)
C41 C39 C42 108.5(6)
C40 C39 C32 112.0(5)
C41 C39 C32 110.7(5)
C42 C39 C32 110.8(4)
O4 C43 C44 105.6(4)
C43 C44 C45 105.0(4)
C46 C45 C44 104.3(4)
O4 C46 C45 105.0(4)
O5 C47 C48 105.3(5)
C47 C48 C49 103.9(6)
C48 C49 C50 103.5(5)
O5 C50 C49 105.8(5)
O6 C51 C52 104.8(4)
C51 C52 C53 105.1(5)
C54 C53 C52 104.2(5)
O6 C54 C53 104.1(4)
O7 C55 C56 122.2(4)
O7 C55 C60 120.0(4)
C56 C55 C60 117.8(4)
C57 C56 C55 118.3(4)
C57 C56 C61 120.9(4)
C55 C56 C61 120.8(4)
C58 C57 C56 124.1(4)
C57 C58 C59 116.7(4)
C57 C58 C65 123.0(4)
C59 C58 C65 120.2(4)
C60 C59 C58 120.2(4)
C59 C60 C55 122.7(5)
C63 C61 C62 110.7(4)
C63 C61 C56 111.1(4)
C62 C61 C56 108.6(4)
C63 C61 C64 107.3(4)
C62 C61 C64 107.0(4)
C56 C61 C64 112.1(4)
C67 C65 C66 108.1(4)
C67 C65 C58 113.1(4)
C66 C65 C58 109.4(4)
C67 C65 C68 107.5(4)
C66 C65 C68 108.7(4)
C58 C65 C68 110.0(4)
O8 C69 C74 118.8(4)
O8 C69 C70 122.6(4)
C74 C69 C70 118.6(4)
C71 C70 C69 116.8(4)
C71 C70 C75 121.7(4)
C69 C70 C75 121.5(4)
C70 C71 C72 125.9(4)
C71 C72 C73 116.2(4)
C71 C72 C79 121.2(4)
C73 C72 C79 122.5(4)
C72 C73 C74 120.3(5)
C69 C74 C73 122.1(4)
C78 C75 C70 110.2(4)
C78 C75 C76 107.5(4)
C70 C75 C76 112.5(4)
C78 C75 C77 109.6(4)
C70 C75 C77 110.0(4)
C76 C75 C77 107.0(4)
C80 C79 C82 108.1(4)
C80 C79 C72 112.8(4)
C82 C79 C72 109.3(4)
C80 C79 C81 108.2(4)
C82 C79 C81 109.0(4)
C72 C79 C81 109.4(4)
O9 C83 C88 119.1(4)
O9 C83 C84 123.3(4)
C88 C83 C84 117.7(4)
C85 C84 C83 117.9(4)
C85 C84 C89 121.2(4)
C83 C84 C89 120.9(4)
C84 C85 C86 124.5(4)
C87 C86 C85 116.2(4)
C87 C86 C93 121.5(4)
C85 C86 C93 122.2(4)
C88 C87 C86 121.3(5)
C87 C88 C83 122.3(5)
C90 C89 C92 110.6(4)
C90 C89 C91 107.0(4)
C92 C89 C91 107.5(4)
C90 C89 C84 110.5(4)
C92 C89 C84 108.9(4)
C91 C89 C84 112.2(4)
C94 C93 C95B 135.0(9)
C94 C93 C86 110.4(6)
C95B C93 C86 112.7(7)
C94 C93 C95 108.6(7)
C95B C93 C95 41.5(8)
C86 C93 C95 112.6(5)
C94 C93 C94B 46.0(8)
C95B C93 C94B 107.0(11)
C86 C93 C94B 107.7(7)
C95 C93 C94B 67.8(9)
C94 C93 C96 111.0(7)
C95B C93 C96 65.7(8)
C86 C93 C96 109.4(5)
C95 C93 C96 104.9(7)
C94B C93 C96 141.9(8)
C94 C93 C96B 65.2(9)
C95B C93 C96B 107.8(10)
C86 C93 C96B 113.1(6)
C95 C93 C96B 132.8(8)
C94B C93 C96B 108.3(11)
C96 C93 C96B 47.9(8)
C98 C97 O10 109.9(5)
C97 C98 C99 105.3(5)
C100 C99 C98 102.9(5)
O10 C100 C99 104.3(4)
O11 C101 C102 106.3(4)
C101 C102 C103 103.4(4)
C104 C103 C102 101.9(4)
O11 C104 C103 105.6(4)
C106 C105 O12 105.7(8)
C105 C106 C107 108.2(12)
C108 C107 C106 104.3(8)
O12 C108 C107 108.3(4)

loop_
_geom_bond_atom_site_label_1
_geom_bond_atom_site_label_2
_geom_bond_distance
Pr1 O2 2.211(4)
Pr1 O1 2.214(3)
Pr1 O3 2.221(3)
Pr1 O6 2.527(4)
Pr1 O4 2.550(3)
Pr1 O5 2.605(3)
Pr2 O8 2.210(3)
Pr2 O7 2.223(3)
Pr2 O9 2.239(3)
Pr2 O10 2.521(3)
Pr2 O11 2.552(3)
Pr2 O12 2.572(3)
O1 C1 1.344(5)
O2 C15 1.340(6)
O3 C29 1.369(6)
O4 C46 1.442(6)
O4 C43 1.461(5)
O5 C47 1.451(6)
O5 C50 1.453(6)
O6 C51 1.428(6)
O6 C54 1.447(6)
O7 C55 1.347(5)
O8 C69 1.341(5)
O9 C83 1.340(5)
O10 C100 1.452(6)
O10 C97 1.454(6)
O11 C104 1.453(6)
O11 C101 1.464(5)
O12 C108 1.435(5)
O12 C105 1.454(6)
C1 C6 1.399(7)
C1 C2 1.413(6)
C2 C3 1.404(6)
C2 C7 1.526(6)
C3 C4 1.387(7)
C4 C5 1.377(7)
C4 C11 1.545(7)
C5 C6 1.388(7)
C7 C9 1.528(7)
C7 C8 1.535(6)
C7 C10 1.538(6)
C11 C13 1.521(7)
C11 C12 1.541(7)
C11 C14 1.543(7)
C15 C20 1.395(7)
C15 C16 1.440(7)
C16 C17 1.385(7)
C16 C21 1.536(7)
C17 C18 1.403(7)
C18 C19 1.393(6)
C18 C25 1.539(7)
C19 C20 1.365(7)
C21 C23 1.526(8)
C21 C24 1.536(7)
C21 C22 1.546(8)
C25 C28 1.514(8)
C25 C26 1.525(8)
C25 C27 1.546(8)
C29 C34 1.381(7)
C29 C30 1.414(7)
C30 C31 1.403(6)
C30 C35 1.542(6)
C31 C32 1.400(7)
C32 C33 1.386(7)
C32 C39 1.528(7)
C33 C34 1.390(7)
C35 C36 1.542(7)
C35 C37 1.543(7)
C35 C38 1.550(7)
C39 C40 1.510(7)
C39 C41 1.521(8)
C39 C42 1.528(8)
C43 C44 1.515(7)
C44 C45 1.526(7)
C45 C46 1.475(7)
C47 C48 1.482(8)
C48 C49 1.496(9)
C49 C50 1.519(8)
C51 C52 1.513(8)
C52 C53 1.516(8)
C53 C54 1.486(7)
C55 C56 1.403(6)
C55 C60 1.405(7)
C56 C57 1.402(6)
C56 C61 1.544(6)
C57 C58 1.392(6)
C58 C59 1.399(7)
C58 C65 1.534(7)
C59 C60 1.386(7)
C61 C63 1.531(6)
C61 C62 1.539(6)
C61 C64 1.550(6)
C65 C67 1.526(7)
C65 C66 1.527(7)
C65 C68 1.558(7)
C69 C74 1.395(7)
C69 C70 1.426(6)
C70 C71 1.384(6)
C70 C75 1.533(6)
C71 C72 1.392(6)
C72 C73 1.395(6)
C72 C79 1.538(6)
C73 C74 1.400(6)
C75 C78 1.529(7)
C75 C76 1.537(6)
C75 C77 1.543(7)
C79 C80 1.524(7)
C79 C82 1.537(7)
C79 C81 1.541(7)
C83 C88 1.403(6)
C83 C84 1.419(6)
C84 C85 1.396(6)
C84 C89 1.540(6)
C85 C86 1.399(6)
C86 C87 1.386(7)
C86 C93 1.532(7)
C87 C88 1.384(7)
C89 C90 1.530(7)
C89 C92 1.537(6)
C89 C91 1.538(7)
C93 C94 1.506(11)
C93 C95B 1.526(16)
C93 C95 1.536(11)
C93 C94B 1.539(18)
C93 C96 1.548(10)
C93 C96B 1.558(15)
C97 C98 1.420(8)
C98 C99 1.514(8)
C99 C100 1.512(8)
C101 C102 1.497(7)
C102 C103 1.526(6)
C103 C104 1.500(7)
C105 C106 1.426(19)
C106 C107 1.484(18)
C107 C108 1.463(7)
